data_7712382
loop_
_publ_author_name
'Gonz\'alez Alf\'erez, Macarena'
'Moreno, Juan J.'
'Maya, Celia'
'Campos, Jes\'us'

_publ_section_title
;
 Polarized Au(I)/Rh(I) Bimetallic Pairs Cooperatively Trigger Ligand
 non-Innocence and Bond Activation
;
_journal_name_full 'Dalton Transactions'
_journal_paper_doi 10.1039/D3DT00410D
_journal_year 2023
_chemical_formula_moiety 'C45 H51 Au P2'
_chemical_formula_sum 'C45 H51 Au P2'
_chemical_formula_weight 850.76
_space_group_crystal_system monoclinic
_space_group_IT_number 14
_space_group_name_Hall '-P 2yn'
_space_group_name_H-M_alt 'P 1 21/n 1'
_atom_sites_solution_hydrogens geom
_audit_creation_date 2022-12-02
_audit_creation_method
;
Olex2 1.5
(compiled 2022.04.07 svn.rca3783a0 for OlexSys, GUI svn.r6498)
;
_audit_update_record
;
2023-02-21 deposited with the CCDC.	2023-02-22 downloaded from the CCDC.
;
_cell_angle_alpha 90
_cell_angle_beta 91.1697(12)
_cell_angle_gamma 90
_cell_formula_units_Z 4
_cell_length_a 13.5273(5)
_cell_length_b 20.7432(8)
_cell_length_c 16.8019(7)
_cell_measurement_reflns_used 9892
_cell_measurement_temperature 193.00
_cell_measurement_theta_max 28.20
_cell_measurement_theta_min 2.31
_cell_volume 4713.6(3)
_computing_cell_refinement 'SAINT V8.40B (?, 2016)'
_computing_data_collection 'Bruker APEX3'
_computing_data_reduction 'SAINT V8.40B (?, 2016)'
_computing_molecular_graphics 'Olex2 1.5 (Dolomanov et al., 2009)'
_computing_publication_material 'Olex2 1.5 (Dolomanov et al., 2009)'
_computing_structure_refinement 'SHELXL 2018/3 (Sheldrick, 2015)'
_computing_structure_solution 'SHELXT 2014/5 (Sheldrick, 2014)'
_diffrn_ambient_temperature 193.00
_diffrn_measured_fraction_theta_full 0.999
_diffrn_measured_fraction_theta_max 0.999
_diffrn_measurement_device_type 'Bruker APEX-II CCD'
_diffrn_measurement_method '\f and \w scans'
_diffrn_radiation_type MoK\a
_diffrn_radiation_wavelength 0.71073
_diffrn_reflns_av_R_equivalents 0.0790
_diffrn_reflns_av_unetI/netI 0.0428
_diffrn_reflns_Laue_measured_fraction_full 0.999
_diffrn_reflns_Laue_measured_fraction_max 0.999
_diffrn_reflns_limit_h_max 18
_diffrn_reflns_limit_h_min -16
_diffrn_reflns_limit_k_max 27
_diffrn_reflns_limit_k_min -27
_diffrn_reflns_limit_l_max 22
_diffrn_reflns_limit_l_min -22
_diffrn_reflns_number 83091
_diffrn_reflns_point_group_measured_fraction_full 0.999
_diffrn_reflns_point_group_measured_fraction_max 0.999
_diffrn_reflns_theta_full 25.242
_diffrn_reflns_theta_max 28.298
_diffrn_reflns_theta_min 1.952
_diffrn_standards_number 0
_exptl_absorpt_coefficient_mu 3.214
_exptl_absorpt_correction_T_max 0.7457
_exptl_absorpt_correction_T_min 0.5958
_exptl_absorpt_correction_type multi-scan
_exptl_absorpt_process_details
;
SADABS-2016/2 (Bruker,2016/2) was used for absorption correction.
wR2(int) was 0.0771 before and 0.0500 after correction.
The Ratio of minimum to maximum transmission is 0.7882.
The \l/2 correction factor is Not present.
;
_exptl_crystal_colour white
_exptl_crystal_colour_primary white
_exptl_crystal_density_diffrn 1.199
_exptl_crystal_description prism
_exptl_crystal_F_000 1720
_exptl_crystal_size_max 0.18
_exptl_crystal_size_mid 0.15
_exptl_crystal_size_min 0.12
_refine_diff_density_max 1.677
_refine_diff_density_min -1.333
_refine_diff_density_rms 0.114
_refine_ls_extinction_method none
_refine_ls_goodness_of_fit_ref 1.046
_refine_ls_hydrogen_treatment constr
_refine_ls_matrix_type full
_refine_ls_number_parameters 452
_refine_ls_number_reflns 11695
_refine_ls_number_restraints 0
_refine_ls_restrained_S_all 1.046
_refine_ls_R_factor_all 0.0641
_refine_ls_R_factor_gt 0.0403
_refine_ls_shift/su_max 0.001
_refine_ls_shift/su_mean 0.000
_refine_ls_structure_factor_coef Fsqd
_refine_ls_weighting_details 'w=1/[\s^2^(Fo^2^)+(0.0391P)^2^+13.2344P] where P=(Fo^2^+2Fc^2^)/3'
_refine_ls_weighting_scheme calc
_refine_ls_wR_factor_gt 0.0920
_refine_ls_wR_factor_ref 0.1043
_reflns_Friedel_coverage 0.000
_reflns_number_gt 8801
_reflns_number_total 11695
_reflns_threshold_expression 'I > 2\s(I)'
_cod_data_source_file d3dt00410d3.cif
_cod_data_source_block '[(PCyp2ArXyl2)Au2(dppe)](NTf2)2'
_cod_database_code 7712382
_shelx_shelxl_version_number 2018/3
_shelx_space_group_comment
;
The symmetry employed for this shelxl refinement is uniquely defined
by the following loop, which should always be used as a source of
symmetry information in preference to the above space-group names.
They are only intended as comments.
;
_shelx_estimated_absorpt_t_max 0.699
_shelx_estimated_absorpt_t_min 0.595
_olex2_refinement_description
;
1. Fixed Uiso
 At 1.2 times of:
  All C(H) groups, All C(H,H) groups, All C(H,H,H,H) groups
 At 1.5 times of:
  All C(H,H,H) groups
2. Others
 Sof(H30C)=Sof(H30D)=Sof(C31B)=Sof(H31C)=Sof(H31D)=Sof(H32C)=Sof(H32D)=1-FVAR(1)
 Sof(H30A)=Sof(H30B)=Sof(C31A)=Sof(H31A)=Sof(H31B)=Sof(H32A)=Sof(H32B)=FVAR(1)
 Sof(Au2)=1-FVAR(2)
 Sof(Au1)=FVAR(2)
3.a Ternary CH refined with riding coordinates:
 C23(H23), C28(H28)
3.b Secondary CH2 refined with riding coordinates:
 C24(H24A,H24B), C25(H25A,H25B), C26(H26A,H26B), C27(H27A,H27B), C29(H29A,
 H29B), C30(H30A,H30B), C30(H30C,H30D), C31A(H31A,H31B), C31B(H31C,H31D),
 C32(H32A,H32B), C32(H32C,H32D), C45(H45A,H45B)
3.c Aromatic/amide H refined with riding coordinates:
 C3(H3), C4(H4), C5(H5), C9(H9), C10(H10), C11(H11), C17(H17), C18(H18),
 C19(H19), C34(H34), C35(H35), C36(H36), C37(H37), C38(H38), C40(H40), C41(H41),
  C42(H42), C43(H43), C44(H44)
3.d Idealised Me refined as rotating group:
 C13(H13A,H13B,H13C), C14(H14A,H14B,H14C), C21(H21A,H21B,H21C), C22(H22A,H22B,
 H22C)
;
_smtbx_masks_void_probe_radius 1.2
_smtbx_masks_void_truncation_radius 1.2
_olex2_submission_special_instructions 'No special instructions were received'

loop_
_space_group_symop_operation_xyz
'x, y, z'
'-x+1/2, y+1/2, -z+1/2'
'-x, -y, -z'
'x-1/2, -y-1/2, z-1/2'

loop_
_atom_site_label
_atom_site_type_symbol
_atom_site_fract_x
_atom_site_fract_y
_atom_site_fract_z
_atom_site_U_iso_or_equiv
_atom_site_adp_type
_atom_site_occupancy
_atom_site_site_symmetry_order
_atom_site_calc_flag
_atom_site_refinement_flags_posn
_atom_site_refinement_flags_adp
_atom_site_refinement_flags_occupancy
_atom_site_disorder_assembly
_atom_site_disorder_group
Au1 Au 0.70396(2) 0.95684(2) 0.61002(2) 0.03026(8) Uani 0.9793(18) 1 d . . P A 1
Au2 Au 0.7074(8) 0.9991(16) 0.6094(5) 0.053(8) Uani 0.0207(18) 1 d . . P A 2
P1 P 0.74864(8) 0.99507(6) 0.73603(7) 0.0288(2) Uani 1 1 d . . . . .
P2 P 0.63964(8) 0.94531(6) 0.48277(7) 0.0293(2) Uani 1 1 d . . . . .
C1 C 0.8539(3) 0.9525(2) 0.7830(3) 0.0294(9) Uani 1 1 d . . . . .
C2 C 0.8970(3) 0.9012(2) 0.7406(3) 0.0295(9) Uani 1 1 d . . . . .
C6 C 0.8980(3) 0.9704(2) 0.8570(3) 0.0303(9) Uani 1 1 d . . . . .
C3 C 0.9855(3) 0.8738(2) 0.7672(3) 0.0343(10) Uani 1 1 d . . . . .
H3 H 1.015351 0.840762 0.736775 0.041 Uiso 1 1 calc R U . . .
C33 C 0.5776(3) 0.8693(2) 0.4615(3) 0.0319(9) Uani 1 1 d . . . . .
C4 C 1.0303(3) 0.8941(2) 0.8374(3) 0.0363(10) Uani 1 1 d . . . . .
H4 H 1.091263 0.875687 0.854868 0.044 Uiso 1 1 calc R U . . .
C5 C 0.9857(3) 0.9416(2) 0.8819(3) 0.0359(11) Uani 1 1 d . . . . .
H5 H 1.015927 0.954715 0.930840 0.043 Uiso 1 1 calc R U . . .
C7 C 0.8523(3) 0.8667(2) 0.6692(3) 0.0342(10) Uani 1 1 d . . . . .
C8 C 0.8945(4) 0.8720(3) 0.5944(3) 0.0397(11) Uani 1 1 d . . . . .
C9 C 0.8648(4) 0.8288(3) 0.5348(3) 0.0514(14) Uani 1 1 d . . . . .
H9 H 0.893868 0.831399 0.483943 0.062 Uiso 1 1 calc R U . . .
C10 C 0.7945(5) 0.7829(3) 0.5484(4) 0.0610(17) Uani 1 1 d . . . . .
H10 H 0.775243 0.754143 0.506860 0.073 Uiso 1 1 calc R U . . .
C11 C 0.7517(4) 0.7779(3) 0.6212(4) 0.0547(15) Uani 1 1 d . . . . .
H11 H 0.701773 0.746504 0.629279 0.066 Uiso 1 1 calc R U . . .
C12 C 0.7809(4) 0.8188(2) 0.6843(3) 0.0414(11) Uani 1 1 d . . . . .
C13 C 0.9707(4) 0.9218(3) 0.5768(3) 0.0525(14) Uani 1 1 d . . . . .
H13A H 0.965611 0.957299 0.614987 0.079 Uiso 1 1 calc R U . . .
H13B H 0.959708 0.938312 0.522695 0.079 Uiso 1 1 calc R U . . .
H13C H 1.036653 0.902475 0.581218 0.079 Uiso 1 1 calc R U . . .
C14 C 0.7380(5) 0.8098(3) 0.7648(4) 0.0566(15) Uani 1 1 d . . . . .
H14A H 0.789895 0.795313 0.802272 0.085 Uiso 1 1 calc R U . . .
H14B H 0.685355 0.777404 0.761794 0.085 Uiso 1 1 calc R U . . .
H14C H 0.710700 0.850811 0.783252 0.085 Uiso 1 1 calc R U . . .
C15 C 0.8520(3) 1.0161(2) 0.9153(3) 0.0342(10) Uani 1 1 d . . . . .
C16 C 0.8824(4) 1.0801(3) 0.9207(3) 0.0392(11) Uani 1 1 d . . . . .
C20 C 0.7877(4) 0.9907(3) 0.9712(3) 0.0430(12) Uani 1 1 d . . . . .
C17 C 0.8380(4) 1.1200(3) 0.9766(3) 0.0539(16) Uani 1 1 d . . . . .
H17 H 0.855580 1.164276 0.978608 0.065 Uiso 1 1 calc R U . . .
C18 C 0.7704(4) 1.0970(4) 1.0280(3) 0.0594(18) Uani 1 1 d . . . . .
H18 H 0.738912 1.125315 1.063985 0.071 Uiso 1 1 calc R U . . .
C19 C 0.7476(4) 1.0318(4) 1.0276(3) 0.0599(18) Uani 1 1 d . . . . .
H19 H 0.704062 1.014985 1.066105 0.072 Uiso 1 1 calc R U . . .
C21 C 0.9658(4) 1.1065(3) 0.8716(3) 0.0515(14) Uani 1 1 d . . . . .
H21A H 1.026526 1.108249 0.904337 0.077 Uiso 1 1 calc R U . . .
H21B H 0.948709 1.149992 0.853131 0.077 Uiso 1 1 calc R U . . .
H21C H 0.976029 1.078420 0.825637 0.077 Uiso 1 1 calc R U . . .
C22 C 0.7648(5) 0.9196(3) 0.9752(4) 0.0633(17) Uani 1 1 d . . . . .
H22A H 0.766290 0.901158 0.921609 0.095 Uiso 1 1 calc R U . . .
H22B H 0.699036 0.913485 0.997379 0.095 Uiso 1 1 calc R U . . .
H22C H 0.814313 0.898115 1.009368 0.095 Uiso 1 1 calc R U . . .
C23 C 0.6424(3) 0.9958(3) 0.8033(3) 0.0400(11) Uani 1 1 d . . . . .
H23 H 0.658102 0.964011 0.846456 0.048 Uiso 1 1 calc R U . . .
C24 C 0.5443(4) 0.9735(5) 0.7640(4) 0.084(3) Uani 1 1 d . . . . .
H24A H 0.532478 0.995573 0.712435 0.101 Uiso 1 1 calc R U . . .
H24B H 0.544467 0.926287 0.754984 0.101 Uiso 1 1 calc R U . . .
C25 C 0.4664(5) 0.9924(6) 0.8242(5) 0.108(4) Uani 1 1 d . . . . .
H25A H 0.407712 1.010969 0.796504 0.130 Uiso 1 1 calc R U . . .
H25B H 0.445269 0.954105 0.854638 0.130 Uiso 1 1 calc R U . . .
C26 C 0.5119(6) 1.0405(5) 0.8782(6) 0.101(3) Uani 1 1 d . . . . .
H26A H 0.519989 1.022427 0.932447 0.122 Uiso 1 1 calc R U . . .
H26B H 0.469791 1.079421 0.880934 0.122 Uiso 1 1 calc R U . . .
C27 C 0.6131(5) 1.0577(4) 0.8443(4) 0.0631(18) Uani 1 1 d . . . . .
H27A H 0.607737 1.093843 0.806075 0.076 Uiso 1 1 calc R U . . .
H27B H 0.661082 1.069174 0.887282 0.076 Uiso 1 1 calc R U . . .
C28 C 0.7881(3) 1.0789(2) 0.7223(3) 0.0365(10) Uani 1 1 d . . . . .
H28 H 0.801979 1.098995 0.775507 0.044 Uiso 1 1 calc R U . . .
C29 C 0.7075(4) 1.1194(3) 0.6766(3) 0.0460(13) Uani 1 1 d . . . . .
H29A H 0.650928 1.091799 0.660177 0.055 Uiso 1 1 calc R U . . .
H29B H 0.682957 1.154764 0.710448 0.055 Uiso 1 1 calc R U . . .
C30 C 0.7596(6) 1.1464(4) 0.6036(4) 0.081(2) Uani 1 1 d . . . . .
H30A H 0.714805 1.145711 0.556240 0.097 Uiso 0.583(18) 1 calc R U P B 1
H30B H 0.781605 1.191282 0.613270 0.097 Uiso 0.583(18) 1 calc R U P B 1
H30C H 0.744359 1.119730 0.556038 0.097 Uiso 0.417(18) 1 calc R U P B 2
H30D H 0.737811 1.191179 0.592782 0.097 Uiso 0.417(18) 1 calc R U P B 2
C31A C 0.8433(8) 1.1044(6) 0.5923(6) 0.051(3) Uani 0.583(18) 1 d . . P B 1
H31A H 0.895567 1.127502 0.563401 0.061 Uiso 0.583(18) 1 calc R U P B 1
H31B H 0.822946 1.066264 0.560609 0.061 Uiso 0.583(18) 1 calc R U P B 1
C31B C 0.8672(13) 1.1446(10) 0.6231(12) 0.070(6) Uiso 0.417(18) 1 d . . P B 2
H31C H 0.887429 1.182900 0.654567 0.084 Uiso 0.417(18) 1 calc R U P B 2
H31D H 0.906407 1.143028 0.574016 0.084 Uiso 0.417(18) 1 calc R U P B 2
C32 C 0.8807(4) 1.0842(3) 0.6707(4) 0.0502(13) Uani 1 1 d . . . . .
H32A H 0.927468 1.116495 0.693122 0.060 Uiso 0.583(18) 1 calc R U P B 1
H32B H 0.914855 1.042111 0.667395 0.060 Uiso 0.583(18) 1 calc R U P B 1
H32C H 0.941251 1.086883 0.704705 0.060 Uiso 0.417(18) 1 calc R U P B 2
H32D H 0.886072 1.046313 0.635280 0.060 Uiso 0.417(18) 1 calc R U P B 2
C34 C 0.5414(4) 0.8333(3) 0.5247(3) 0.0417(11) Uani 1 1 d . . . . .
H34 H 0.553580 0.847048 0.577991 0.050 Uiso 1 1 calc R U . . .
C35 C 0.4878(4) 0.7776(3) 0.5099(4) 0.0535(14) Uani 1 1 d . . . . .
H35 H 0.461980 0.753795 0.553031 0.064 Uiso 1 1 calc R U . . .
C36 C 0.4717(4) 0.7565(3) 0.4332(4) 0.0508(14) Uani 1 1 d . . . . .
H36 H 0.435010 0.718214 0.423421 0.061 Uiso 1 1 calc R U . . .
C37 C 0.5088(4) 0.7909(3) 0.3707(4) 0.0493(13) Uani 1 1 d . . . . .
H37 H 0.499485 0.775281 0.317939 0.059 Uiso 1 1 calc R U . . .
C38 C 0.5595(4) 0.8481(3) 0.3833(3) 0.0399(11) Uani 1 1 d . . . . .
H38 H 0.581766 0.872666 0.339503 0.048 Uiso 1 1 calc R U . . .
C39 C 0.7210(3) 0.9615(2) 0.4004(3) 0.0314(9) Uani 1 1 d . . . . .
C40 C 0.7743(4) 0.9116(3) 0.3662(3) 0.0403(11) Uani 1 1 d . . . . .
H40 H 0.769004 0.868902 0.386269 0.048 Uiso 1 1 calc R U . . .
C41 C 0.8350(4) 0.9244(3) 0.3032(4) 0.0489(13) Uani 1 1 d . . . . .
H41 H 0.871130 0.890471 0.279405 0.059 Uiso 1 1 calc R U . . .
C42 C 0.8431(4) 0.9860(3) 0.2747(4) 0.0533(14) Uani 1 1 d . . . . .
H42 H 0.884717 0.994413 0.231024 0.064 Uiso 1 1 calc R U . . .
C43 C 0.7919(5) 1.0356(3) 0.3087(4) 0.0631(18) Uani 1 1 d . . . . .
H43 H 0.798496 1.078284 0.288888 0.076 Uiso 1 1 calc R U . . .
C44 C 0.7305(4) 1.0234(3) 0.3717(4) 0.0507(14) Uani 1 1 d . . . . .
H44 H 0.694940 1.057673 0.395301 0.061 Uiso 1 1 calc R U . . .
C45 C 0.5407(3) 1.0055(2) 0.4705(3) 0.0316(10) Uani 1 1 d . . . . .
H45A H 0.568589 1.049248 0.478406 0.038 Uiso 1 1 calc R U . . .
H45B H 0.512708 1.003071 0.415700 0.038 Uiso 1 1 calc R U . . .

loop_
_atom_site_aniso_label
_atom_site_aniso_U_11
_atom_site_aniso_U_22
_atom_site_aniso_U_33
_atom_site_aniso_U_23
_atom_site_aniso_U_13
_atom_site_aniso_U_12
Au1 0.02640(9) 0.03854(19) 0.02575(9) -0.00244(10) -0.00140(6) 0.00276(10)
Au2 0.041(6) 0.11(2) 0.008(4) -0.009(6) 0.003(3) -0.023(7)
P1 0.0240(5) 0.0383(6) 0.0240(5) -0.0010(5) -0.0003(4) 0.0025(5)
P2 0.0241(5) 0.0399(7) 0.0241(5) -0.0039(5) 0.0009(4) 0.0012(4)
C1 0.028(2) 0.033(2) 0.028(2) 0.0021(18) 0.0026(16) -0.0032(18)
C2 0.028(2) 0.034(2) 0.026(2) 0.0013(18) -0.0015(17) -0.0020(18)
C6 0.028(2) 0.039(3) 0.025(2) 0.0035(18) 0.0023(17) -0.0001(18)
C3 0.030(2) 0.038(3) 0.034(2) 0.001(2) -0.0034(18) 0.0057(19)
C33 0.029(2) 0.034(2) 0.033(2) -0.0013(19) 0.0033(18) 0.0073(18)
C4 0.031(2) 0.042(3) 0.036(2) 0.005(2) -0.0054(19) 0.010(2)
C5 0.033(2) 0.049(3) 0.026(2) 0.0026(19) -0.0051(18) 0.003(2)
C7 0.033(2) 0.035(2) 0.034(2) -0.004(2) -0.0049(19) 0.0073(19)
C8 0.033(2) 0.050(3) 0.035(3) -0.007(2) -0.002(2) 0.004(2)
C9 0.056(3) 0.065(4) 0.034(3) -0.017(3) -0.001(2) 0.013(3)
C10 0.056(4) 0.061(4) 0.065(4) -0.031(3) -0.010(3) 0.006(3)
C11 0.050(3) 0.042(3) 0.071(4) -0.013(3) -0.009(3) 0.000(3)
C12 0.041(3) 0.036(3) 0.047(3) -0.003(2) -0.004(2) 0.002(2)
C13 0.049(3) 0.072(4) 0.036(3) -0.006(3) 0.014(2) -0.004(3)
C14 0.055(3) 0.055(4) 0.061(4) 0.004(3) 0.001(3) -0.017(3)
C15 0.030(2) 0.045(3) 0.027(2) -0.002(2) -0.0080(18) 0.006(2)
C16 0.036(2) 0.049(3) 0.032(2) -0.004(2) -0.012(2) 0.007(2)
C20 0.035(2) 0.068(4) 0.026(2) 0.004(2) 0.0001(19) 0.004(2)
C17 0.051(3) 0.058(4) 0.051(3) -0.015(3) -0.025(3) 0.022(3)
C18 0.044(3) 0.095(5) 0.039(3) -0.020(3) -0.008(2) 0.030(3)
C19 0.046(3) 0.099(6) 0.035(3) -0.004(3) 0.005(2) 0.016(3)
C21 0.058(3) 0.048(3) 0.048(3) -0.001(3) -0.013(3) -0.006(3)
C22 0.061(4) 0.085(5) 0.044(3) 0.016(3) 0.007(3) -0.007(4)
C23 0.030(2) 0.061(3) 0.030(2) 0.004(2) 0.0024(19) 0.002(2)
C24 0.036(3) 0.156(8) 0.062(4) -0.037(5) 0.008(3) -0.022(4)
C25 0.035(3) 0.208(11) 0.083(6) -0.049(7) 0.021(4) -0.018(5)
C26 0.063(5) 0.142(9) 0.101(7) -0.026(6) 0.036(5) 0.011(5)
C27 0.050(3) 0.087(5) 0.052(4) -0.011(3) 0.012(3) 0.013(3)
C28 0.032(2) 0.042(3) 0.035(3) 0.002(2) 0.0003(19) 0.003(2)
C29 0.054(3) 0.044(3) 0.041(3) 0.004(2) -0.003(2) 0.015(2)
C30 0.097(6) 0.085(5) 0.061(4) 0.031(4) 0.014(4) 0.051(4)
C31A 0.056(6) 0.060(7) 0.037(5) 0.005(5) 0.014(4) -0.003(5)
C32 0.045(3) 0.049(3) 0.057(3) 0.011(3) 0.007(3) -0.006(3)
C34 0.038(3) 0.047(3) 0.040(3) 0.002(2) -0.001(2) 0.000(2)
C35 0.045(3) 0.048(3) 0.068(4) 0.012(3) 0.005(3) -0.003(3)
C36 0.042(3) 0.038(3) 0.073(4) -0.007(3) 0.000(3) -0.004(2)
C37 0.044(3) 0.055(3) 0.049(3) -0.014(3) 0.001(2) 0.000(3)
C38 0.035(2) 0.046(3) 0.038(3) -0.008(2) 0.001(2) -0.001(2)
C39 0.026(2) 0.040(3) 0.028(2) -0.0050(19) 0.0039(16) -0.0011(19)
C40 0.036(2) 0.040(3) 0.046(3) -0.001(2) 0.011(2) 0.004(2)
C41 0.043(3) 0.047(3) 0.058(3) -0.009(3) 0.022(3) -0.002(2)
C42 0.051(3) 0.055(3) 0.055(3) -0.001(3) 0.026(3) -0.002(3)
C43 0.066(4) 0.044(3) 0.081(5) 0.004(3) 0.040(4) -0.004(3)
C44 0.046(3) 0.040(3) 0.067(4) -0.010(3) 0.027(3) -0.001(2)
C45 0.026(2) 0.040(3) 0.028(2) -0.0001(19) 0.0038(17) 0.0062(19)

loop_
_atom_type_symbol
_atom_type_description
_atom_type_scat_dispersion_real
_atom_type_scat_dispersion_imag
_atom_type_scat_source
C C 0.0033 0.0016 'International Tables Vol C Tables 4.2.6.8 and 6.1.1.4'
H H 0.0000 0.0000 'International Tables Vol C Tables 4.2.6.8 and 6.1.1.4'
Au Au -2.0133 8.8022 'International Tables Vol C Tables 4.2.6.8 and 6.1.1.4'
P P 0.1023 0.0942 'International Tables Vol C Tables 4.2.6.8 and 6.1.1.4'

loop_
_geom_angle_atom_site_label_1
_geom_angle_atom_site_label_2
_geom_angle_atom_site_label_3
_geom_angle
_geom_angle_site_symmetry_1
_geom_angle_site_symmetry_3
_geom_angle_publ_flag
P2 Au1 P1 164.77(4) . . ?
P1 Au2 P2 150.7(15) . . ?
C1 P1 Au1 114.25(15) . . ?
C1 P1 Au2 127.9(6) . . ?
C1 P1 C23 110.3(2) . . ?
C23 P1 Au1 111.59(16) . . ?
C23 P1 Au2 114.1(3) . . ?
C28 P1 Au1 106.23(16) . . ?
C28 P1 Au2 84.9(8) . . ?
C28 P1 C1 106.5(2) . . ?
C28 P1 C23 107.5(2) . . ?
C33 P2 Au1 115.90(15) . . ?
C33 P2 Au2 134.3(6) . . ?
C33 P2 C39 107.1(2) . . ?
C33 P2 C45 103.6(2) . . ?
C39 P2 Au1 117.69(15) . . ?
C39 P2 Au2 109.9(3) . . ?
C39 P2 C45 103.9(2) . . ?
C45 P2 Au1 107.06(15) . . ?
C45 P2 Au2 92.5(6) . . ?
C2 C1 P1 117.9(3) . . ?
C2 C1 C6 118.0(4) . . ?
C6 C1 P1 124.0(3) . . ?
C1 C2 C7 126.5(4) . . ?
C3 C2 C1 120.5(4) . . ?
C3 C2 C7 112.9(4) . . ?
C1 C6 C15 124.3(4) . . ?
C5 C6 C1 119.6(4) . . ?
C5 C6 C15 115.9(4) . . ?
C2 C3 H3 119.7 . . ?
C4 C3 C2 120.6(4) . . ?
C4 C3 H3 119.7 . . ?
C34 C33 P2 118.8(4) . . ?
C34 C33 C38 119.2(5) . . ?
C38 C33 P2 121.9(4) . . ?
C3 C4 H4 120.3 . . ?
C3 C4 C5 119.4(4) . . ?
C5 C4 H4 120.3 . . ?
C6 C5 H5 119.2 . . ?
C4 C5 C6 121.6(4) . . ?
C4 C5 H5 119.2 . . ?
C8 C7 C2 120.9(4) . . ?
C8 C7 C12 120.6(5) . . ?
C12 C7 C2 117.1(4) . . ?
C7 C8 C13 121.9(5) . . ?
C9 C8 C7 118.6(5) . . ?
C9 C8 C13 119.5(5) . . ?
C8 C9 H9 119.4 . . ?
C10 C9 C8 121.2(5) . . ?
C10 C9 H9 119.4 . . ?
C9 C10 H10 119.7 . . ?
C11 C10 C9 120.6(5) . . ?
C11 C10 H10 119.7 . . ?
C10 C11 H11 119.7 . . ?
C10 C11 C12 120.7(6) . . ?
C12 C11 H11 119.7 . . ?
C7 C12 C14 121.9(5) . . ?
C11 C12 C7 118.2(5) . . ?
C11 C12 C14 119.9(5) . . ?
C8 C13 H13A 109.5 . . ?
C8 C13 H13B 109.5 . . ?
C8 C13 H13C 109.5 . . ?
H13A C13 H13B 109.5 . . ?
H13A C13 H13C 109.5 . . ?
H13B C13 H13C 109.5 . . ?
C12 C14 H14A 109.5 . . ?
C12 C14 H14B 109.5 . . ?
C12 C14 H14C 109.5 . . ?
H14A C14 H14B 109.5 . . ?
H14A C14 H14C 109.5 . . ?
H14B C14 H14C 109.5 . . ?
C16 C15 C6 121.2(4) . . ?
C16 C15 C20 120.2(5) . . ?
C20 C15 C6 118.0(5) . . ?
C15 C16 C17 118.6(5) . . ?
C15 C16 C21 122.2(5) . . ?
C17 C16 C21 119.1(5) . . ?
C15 C20 C22 122.1(5) . . ?
C19 C20 C15 118.8(6) . . ?
C19 C20 C22 119.0(5) . . ?
C16 C17 H17 119.2 . . ?
C18 C17 C16 121.6(6) . . ?
C18 C17 H17 119.2 . . ?
C17 C18 H18 120.3 . . ?
C17 C18 C19 119.4(6) . . ?
C19 C18 H18 120.3 . . ?
C20 C19 H19 119.6 . . ?
C18 C19 C20 120.7(6) . . ?
C18 C19 H19 119.6 . . ?
C16 C21 H21A 109.5 . . ?
C16 C21 H21B 109.5 . . ?
C16 C21 H21C 109.5 . . ?
H21A C21 H21B 109.5 . . ?
H21A C21 H21C 109.5 . . ?
H21B C21 H21C 109.5 . . ?
C20 C22 H22A 109.5 . . ?
C20 C22 H22B 109.5 . . ?
C20 C22 H22C 109.5 . . ?
H22A C22 H22B 109.5 . . ?
H22A C22 H22C 109.5 . . ?
H22B C22 H22C 109.5 . . ?
P1 C23 H23 106.4 . . ?
C24 C23 P1 114.2(4) . . ?
C24 C23 H23 106.4 . . ?
C27 C23 P1 120.0(4) . . ?
C27 C23 H23 106.4 . . ?
C27 C23 C24 102.7(5) . . ?
C23 C24 H24A 111.0 . . ?
C23 C24 H24B 111.0 . . ?
H24A C24 H24B 109.0 . . ?
C25 C24 C23 103.8(5) . . ?
C25 C24 H24A 111.0 . . ?
C25 C24 H24B 111.0 . . ?
C24 C25 H25A 110.3 . . ?
C24 C25 H25B 110.3 . . ?
H25A C25 H25B 108.5 . . ?
C26 C25 C24 107.2(6) . . ?
C26 C25 H25A 110.3 . . ?
C26 C25 H25B 110.3 . . ?
C25 C26 H26A 110.3 . . ?
C25 C26 H26B 110.3 . . ?
C25 C26 C27 107.1(6) . . ?
H26A C26 H26B 108.6 . . ?
C27 C26 H26A 110.3 . . ?
C27 C26 H26B 110.3 . . ?
C23 C27 C26 102.5(6) . . ?
C23 C27 H27A 111.3 . . ?
C23 C27 H27B 111.3 . . ?
C26 C27 H27A 111.3 . . ?
C26 C27 H27B 111.3 . . ?
H27A C27 H27B 109.2 . . ?
P1 C28 H28 109.4 . . ?
C29 C28 P1 111.6(4) . . ?
C29 C28 H28 109.4 . . ?
C32 C28 P1 112.3(4) . . ?
C32 C28 H28 109.4 . . ?
C32 C28 C29 104.6(4) . . ?
C28 C29 H29A 110.7 . . ?
C28 C29 H29B 110.7 . . ?
H29A C29 H29B 108.8 . . ?
C30 C29 C28 105.2(5) . . ?
C30 C29 H29A 110.7 . . ?
C30 C29 H29B 110.7 . . ?
C29 C30 H30A 110.7 . . ?
C29 C30 H30B 110.7 . . ?
C29 C30 H30C 110.5 . . ?
C29 C30 H30D 110.5 . . ?
H30A C30 H30B 108.8 . . ?
H30C C30 H30D 108.7 . . ?
C31A C30 C29 105.0(6) . . ?
C31A C30 H30A 110.7 . . ?
C31A C30 H30B 110.7 . . ?
C31B C30 C29 106.2(8) . . ?
C31B C30 H30C 110.5 . . ?
C31B C30 H30D 110.5 . . ?
C30 C31A H31A 110.1 . . ?
C30 C31A H31B 110.1 . . ?
C30 C31A C32 108.2(7) . . ?
H31A C31A H31B 108.4 . . ?
C32 C31A H31A 110.1 . . ?
C32 C31A H31B 110.1 . . ?
C30 C31B H31C 110.9 . . ?
C30 C31B H31D 110.9 . . ?
C30 C31B C32 104.3(12) . . ?
H31C C31B H31D 108.9 . . ?
C32 C31B H31C 110.9 . . ?
C32 C31B H31D 110.9 . . ?
C28 C32 H32A 110.8 . . ?
C28 C32 H32B 110.8 . . ?
C28 C32 H32C 110.6 . . ?
C28 C32 H32D 110.6 . . ?
C31A C32 C28 104.8(5) . . ?
C31A C32 H32A 110.8 . . ?
C31A C32 H32B 110.8 . . ?
C31B C32 C28 105.6(8) . . ?
C31B C32 H32C 110.6 . . ?
C31B C32 H32D 110.6 . . ?
H32A C32 H32B 108.9 . . ?
H32C C32 H32D 108.8 . . ?
C33 C34 H34 120.0 . . ?
C35 C34 C33 120.0(5) . . ?
C35 C34 H34 120.0 . . ?
C34 C35 H35 119.8 . . ?
C36 C35 C34 120.5(6) . . ?
C36 C35 H35 119.8 . . ?
C35 C36 H36 120.0 . . ?
C37 C36 C35 119.9(5) . . ?
C37 C36 H36 120.0 . . ?
C36 C37 H37 119.5 . . ?
C36 C37 C38 121.0(5) . . ?
C38 C37 H37 119.5 . . ?
C33 C38 H38 120.3 . . ?
C37 C38 C33 119.4(5) . . ?
C37 C38 H38 120.3 . . ?
C40 C39 P2 120.2(4) . . ?
C44 C39 P2 120.1(4) . . ?
C44 C39 C40 119.7(4) . . ?
C39 C40 H40 120.2 . . ?
C41 C40 C39 119.6(5) . . ?
C41 C40 H40 120.2 . . ?
C40 C41 H41 119.9 . . ?
C42 C41 C40 120.2(5) . . ?
C42 C41 H41 119.9 . . ?
C41 C42 H42 119.7 . . ?
C41 C42 C43 120.7(5) . . ?
C43 C42 H42 119.7 . . ?
C42 C43 H43 120.1 . . ?
C42 C43 C44 119.8(6) . . ?
C44 C43 H43 120.1 . . ?
C39 C44 C43 120.1(5) . . ?
C39 C44 H44 120.0 . . ?
C43 C44 H44 120.0 . . ?
P2 C45 H45A 109.4 . . ?
P2 C45 H45B 109.4 . . ?
C45 C45 P2 111.2(4) 3_676 . ?
C45 C45 H45A 109.4 3_676 . ?
C45 C45 H45B 109.4 3_676 . ?
H45A C45 H45B 108.0 . . ?

loop_
_geom_bond_atom_site_label_1
_geom_bond_atom_site_label_2
_geom_bond_distance
_geom_bond_site_symmetry_2
_geom_bond_publ_flag
Au1 P1 2.3291(11) . ?
Au1 P2 2.3043(11) . ?
Au2 P1 2.190(10) . ?
Au2 P2 2.556(15) . ?
P1 C1 1.840(5) . ?
P1 C23 1.847(5) . ?
P1 C28 1.835(5) . ?
P2 C33 1.817(5) . ?
P2 C39 1.817(5) . ?
P2 C45 1.840(4) . ?
C1 C2 1.413(6) . ?
C1 C6 1.417(6) . ?
C2 C3 1.391(6) . ?
C2 C7 1.512(6) . ?
C6 C5 1.386(6) . ?
C6 C15 1.507(6) . ?
C3 H3 0.9500 . ?
C3 C4 1.381(6) . ?
C33 C34 1.396(7) . ?
C33 C38 1.402(7) . ?
C4 H4 0.9500 . ?
C4 C5 1.383(7) . ?
C5 H5 0.9500 . ?
C7 C8 1.396(7) . ?
C7 C12 1.412(7) . ?
C8 C9 1.395(7) . ?
C8 C13 1.493(8) . ?
C9 H9 0.9500 . ?
C9 C10 1.369(9) . ?
C10 H10 0.9500 . ?
C10 C11 1.367(9) . ?
C11 H11 0.9500 . ?
C11 C12 1.408(7) . ?
C12 C14 1.496(8) . ?
C13 H13A 0.9800 . ?
C13 H13B 0.9800 . ?
C13 H13C 0.9800 . ?
C14 H14A 0.9800 . ?
C14 H14B 0.9800 . ?
C14 H14C 0.9800 . ?
C15 C16 1.391(7) . ?
C15 C20 1.398(7) . ?
C16 C17 1.396(7) . ?
C16 C21 1.514(8) . ?
C20 C19 1.392(8) . ?
C20 C22 1.507(9) . ?
C17 H17 0.9500 . ?
C17 C18 1.358(9) . ?
C18 H18 0.9500 . ?
C18 C19 1.387(9) . ?
C19 H19 0.9500 . ?
C21 H21A 0.9800 . ?
C21 H21B 0.9800 . ?
C21 H21C 0.9800 . ?
C22 H22A 0.9800 . ?
C22 H22B 0.9800 . ?
C22 H22C 0.9800 . ?
C23 H23 1.0000 . ?
C23 C24 1.540(8) . ?
C23 C27 1.514(8) . ?
C24 H24A 0.9900 . ?
C24 H24B 0.9900 . ?
C24 C25 1.528(9) . ?
C25 H25A 0.9900 . ?
C25 H25B 0.9900 . ?
C25 C26 1.475(12) . ?
C26 H26A 0.9900 . ?
C26 H26B 0.9900 . ?
C26 C27 1.534(10) . ?
C27 H27A 0.9900 . ?
C27 H27B 0.9900 . ?
C28 H28 1.0000 . ?
C28 C29 1.565(7) . ?
C28 C32 1.542(7) . ?
C29 H29A 0.9900 . ?
C29 H29B 0.9900 . ?
C29 C30 1.533(9) . ?
C30 H30A 0.9900 . ?
C30 H30B 0.9900 . ?
C30 H30C 0.9900 . ?
C30 H30D 0.9900 . ?
C30 C31A 1.444(12) . ?
C30 C31B 1.486(19) . ?
C31A H31A 0.9900 . ?
C31A H31B 0.9900 . ?
C31A C32 1.463(11) . ?
C31B H31C 0.9900 . ?
C31B H31D 0.9900 . ?
C31B C32 1.496(18) . ?
C32 H32A 0.9900 . ?
C32 H32B 0.9900 . ?
C32 H32C 0.9900 . ?
C32 H32D 0.9900 . ?
C34 H34 0.9500 . ?
C34 C35 1.384(8) . ?
C35 H35 0.9500 . ?
C35 C36 1.374(8) . ?
C36 H36 0.9500 . ?
C36 C37 1.373(8) . ?
C37 H37 0.9500 . ?
C37 C38 1.383(7) . ?
C38 H38 0.9500 . ?
C39 C40 1.394(6) . ?
C39 C44 1.377(7) . ?
C40 H40 0.9500 . ?
C40 C41 1.379(7) . ?
C41 H41 0.9500 . ?
C41 C42 1.369(8) . ?
C42 H42 0.9500 . ?
C42 C43 1.372(8) . ?
C43 H43 0.9500 . ?
C43 C44 1.382(8) . ?
C44 H44 0.9500 . ?
C45 C45 1.513(8) 3_676 ?
C45 H45A 0.9900 . ?
C45 H45B 0.9900 . ?

loop_
_geom_torsion_atom_site_label_1
_geom_torsion_atom_site_label_2
_geom_torsion_atom_site_label_3
_geom_torsion_atom_site_label_4
_geom_torsion
_geom_torsion_site_symmetry_1
_geom_torsion_site_symmetry_2
_geom_torsion_site_symmetry_3
_geom_torsion_site_symmetry_4
_geom_torsion_publ_flag
Au1 P1 C1 C2 -0.6(4) . . . . ?
Au1 P1 C1 C6 175.5(3) . . . . ?
Au1 P1 C23 C24 -1.8(6) . . . . ?
Au1 P1 C23 C27 -124.3(4) . . . . ?
Au1 P1 C28 C29 53.4(4) . . . . ?
Au1 P1 C28 C32 -63.7(4) . . . . ?
Au1 P2 C33 C34 22.2(4) . . . . ?
Au1 P2 C33 C38 -162.0(3) . . . . ?
Au1 P2 C39 C40 92.7(4) . . . . ?
Au1 P2 C39 C44 -86.9(4) . . . . ?
Au1 P2 C45 C45 -61.0(5) . . . 3_676 ?
Au2 P1 C1 C2 -21.1(10) . . . . ?
Au2 P1 C1 C6 155.0(9) . . . . ?
Au2 P1 C23 C24 22.1(11) . . . . ?
Au2 P1 C23 C27 -100.4(10) . . . . ?
Au2 P1 C28 C29 47.5(6) . . . . ?
Au2 P1 C28 C32 -69.6(6) . . . . ?
Au2 P2 C33 C34 12.8(8) . . . . ?
Au2 P2 C33 C38 -171.5(7) . . . . ?
Au2 P2 C39 C40 112.9(8) . . . . ?
Au2 P2 C39 C44 -66.7(8) . . . . ?
Au2 P2 C45 C45 -75.0(6) . . . 3_676 ?
P1 C1 C2 C3 170.1(4) . . . . ?
P1 C1 C2 C7 -15.6(6) . . . . ?
P1 C1 C6 C5 -170.5(4) . . . . ?
P1 C1 C6 C15 14.3(6) . . . . ?
P1 C23 C24 C25 -167.9(6) . . . . ?
P1 C23 C27 C26 168.4(5) . . . . ?
P1 C28 C29 C30 -123.1(5) . . . . ?
P1 C28 C32 C31A 102.3(6) . . . . ?
P1 C28 C32 C31B 144.6(10) . . . . ?
P2 C33 C34 C35 175.4(4) . . . . ?
P2 C33 C38 C37 -177.7(4) . . . . ?
P2 C39 C40 C41 179.3(4) . . . . ?
P2 C39 C44 C43 -179.5(5) . . . . ?
C1 P1 C23 C24 -130.0(5) . . . . ?
C1 P1 C23 C27 107.6(5) . . . . ?
C1 P1 C28 C29 175.6(3) . . . . ?
C1 P1 C28 C32 58.5(4) . . . . ?
C1 C2 C3 C4 3.0(7) . . . . ?
C1 C2 C7 C8 113.2(5) . . . . ?
C1 C2 C7 C12 -80.1(6) . . . . ?
C1 C6 C5 C4 -1.9(7) . . . . ?
C1 C6 C15 C16 -101.0(5) . . . . ?
C1 C6 C15 C20 87.6(6) . . . . ?
C2 C1 C6 C5 5.6(6) . . . . ?
C2 C1 C6 C15 -169.6(4) . . . . ?
C2 C3 C4 C5 1.0(7) . . . . ?
C2 C7 C8 C9 166.1(5) . . . . ?
C2 C7 C8 C13 -13.3(7) . . . . ?
C2 C7 C12 C11 -168.4(5) . . . . ?
C2 C7 C12 C14 10.2(7) . . . . ?
C6 C1 C2 C3 -6.2(6) . . . . ?
C6 C1 C2 C7 168.1(4) . . . . ?
C6 C15 C16 C17 -179.2(4) . . . . ?
C6 C15 C16 C21 -2.8(7) . . . . ?
C6 C15 C20 C19 177.5(4) . . . . ?
C6 C15 C20 C22 0.9(7) . . . . ?
C3 C2 C7 C8 -72.2(6) . . . . ?
C3 C2 C7 C12 94.5(5) . . . . ?
C3 C4 C5 C6 -1.5(8) . . . . ?
C33 P2 C39 C40 -40.0(4) . . . . ?
C33 P2 C39 C44 140.4(4) . . . . ?
C33 P2 C45 C45 61.9(5) . . . 3_676 ?
C33 C34 C35 C36 1.5(8) . . . . ?
C5 C6 C15 C16 83.7(6) . . . . ?
C5 C6 C15 C20 -87.8(5) . . . . ?
C7 C2 C3 C4 -172.0(4) . . . . ?
C7 C8 C9 C10 1.2(8) . . . . ?
C8 C7 C12 C11 -1.7(7) . . . . ?
C8 C7 C12 C14 176.9(5) . . . . ?
C8 C9 C10 C11 -0.3(9) . . . . ?
C9 C10 C11 C12 -1.7(9) . . . . ?
C10 C11 C12 C7 2.6(8) . . . . ?
C10 C11 C12 C14 -176.0(6) . . . . ?
C12 C7 C8 C9 -0.2(7) . . . . ?
C12 C7 C8 C13 -179.6(5) . . . . ?
C13 C8 C9 C10 -179.4(6) . . . . ?
C15 C6 C5 C4 173.7(4) . . . . ?
C15 C16 C17 C18 3.6(7) . . . . ?
C15 C20 C19 C18 0.4(8) . . . . ?
C16 C15 C20 C19 6.0(7) . . . . ?
C16 C15 C20 C22 -170.6(5) . . . . ?
C16 C17 C18 C19 2.7(8) . . . . ?
C20 C15 C16 C17 -7.9(7) . . . . ?
C20 C15 C16 C21 168.4(5) . . . . ?
C17 C18 C19 C20 -4.7(8) . . . . ?
C21 C16 C17 C18 -172.9(5) . . . . ?
C22 C20 C19 C18 177.1(5) . . . . ?
C23 P1 C1 C2 126.0(4) . . . . ?
C23 P1 C1 C6 -57.9(4) . . . . ?
C23 P1 C28 C29 -66.2(4) . . . . ?
C23 P1 C28 C32 176.7(4) . . . . ?
C23 C24 C25 C26 17.9(11) . . . . ?
C24 C23 C27 C26 40.5(7) . . . . ?
C24 C25 C26 C27 7.3(12) . . . . ?
C25 C26 C27 C23 -30.1(9) . . . . ?
C27 C23 C24 C25 -36.4(8) . . . . ?
C28 P1 C1 C2 -117.6(4) . . . . ?
C28 P1 C1 C6 58.5(4) . . . . ?
C28 P1 C23 C24 114.3(5) . . . . ?
C28 P1 C23 C27 -8.2(5) . . . . ?
C28 C29 C30 C31A 21.5(9) . . . . ?
C28 C29 C30 C31B -21.2(11) . . . . ?
C29 C28 C32 C31A -18.9(7) . . . . ?
C29 C28 C32 C31B 23.4(10) . . . . ?
C29 C30 C31A C32 -35.2(10) . . . . ?
C29 C30 C31B C32 36.3(15) . . . . ?
C30 C31A C32 C28 34.2(10) . . . . ?
C30 C31B C32 C28 -37.1(14) . . . . ?
C32 C28 C29 C30 -1.4(6) . . . . ?
C34 C33 C38 C37 -2.0(7) . . . . ?
C34 C35 C36 C37 -0.1(9) . . . . ?
C35 C36 C37 C38 -2.3(9) . . . . ?
C36 C37 C38 C33 3.3(8) . . . . ?
C38 C33 C34 C35 -0.4(7) . . . . ?
C39 P2 C33 C34 155.9(4) . . . . ?
C39 P2 C33 C38 -28.4(4) . . . . ?
C39 P2 C45 C45 173.8(4) . . . 3_676 ?
C39 C40 C41 C42 0.5(9) . . . . ?
C40 C39 C44 C43 0.8(9) . . . . ?
C40 C41 C42 C43 0.4(10) . . . . ?
C41 C42 C43 C44 -0.7(11) . . . . ?
C42 C43 C44 C39 0.0(11) . . . . ?
C44 C39 C40 C41 -1.1(8) . . . . ?
C45 P2 C33 C34 -94.7(4) . . . . ?
C45 P2 C33 C38 81.1(4) . . . . ?
C45 P2 C39 C40 -149.2(4) . . . . ?
C45 P2 C39 C44 31.2(5) . . . . ?

loop_
_smtbx_masks_void_nr
_smtbx_masks_void_average_x
_smtbx_masks_void_average_y
_smtbx_masks_void_average_z
_smtbx_masks_void_volume
_smtbx_masks_void_count_electrons
_smtbx_masks_void_content
1 -0.431 0.250 -0.865 648.3 317.0 ?
2 -0.698 0.750 -0.264 648.3 312.7 ?
